data_4334709
loop_
_publ_author_name
'Miguel A. Esteruelas'
'Montserrat Oliv\'an'
'Andrea V\'elez'

_publ_contact_author
;
  Dr. Montserrat Oliv\'an
  Departamento de Qu\'imica Inorg\'anica - ISQCH
  Facultad de Ciencias
  Universidad de Zaragoza - CSIC
  50009 Zaragoza, Spain
;
_publ_contact_author_email molivan@unizar.es
_publ_section_title
;
 Xantphos-Type Complexes of Group 9: Rhodium versus Iridium
;
_journal_name_full 'Inorganic Chemistry'
_journal_page_first 5339
_journal_page_last 5349
_journal_paper_doi 10.1021/ic4002658
_journal_volume 52
_journal_year 2013
_chemical_formula_sum 'C29 H43 Cl3 F3 Ir O4 P2 S'
_chemical_formula_weight 905.18
_chemical_name_systematic
; 
 ? 
;
_space_group_IT_number 2
_symmetry_cell_setting triclinic
_symmetry_space_group_name_Hall '-P 1'
_symmetry_space_group_name_H-M 'P -1'
_atom_sites_solution_hydrogens geom
_atom_sites_solution_primary direct
_atom_sites_solution_secondary difmap
_audit_creation_method SHELXL-97
_cell_angle_alpha 101.4220(10)
_cell_angle_beta 101.6680(10)
_cell_angle_gamma 90.3770(10)
_cell_formula_units_Z 4
_cell_length_a 13.6250(15)
_cell_length_b 15.8477(18)
_cell_length_c 16.5679(19)
_cell_measurement_reflns_used 8113
_cell_measurement_temperature 100(2)
_cell_measurement_theta_max 28
_cell_measurement_theta_min 2
_cell_volume 3430.1(7)
_computing_cell_refinement 'APEX2 v2008.4-0, Bruker AXS'
_computing_data_collection 'APEX2 v2008.4-0, Bruker AXS'
_computing_data_reduction
;
  SAINT-Bruker integration program embedded in APEX2 v2008.4-0, Bruker AXS
;
_computing_molecular_graphics 'XP, SHELXTL v. 6.1 (Bruker, 2000)'
_computing_publication_material 'XCIF, SHELXTL v. 6.1 (Bruker, 2000)'
_computing_structure_refinement 'SHELXL-97 (Sheldrick, 1997)'
_computing_structure_solution 'SHELXS-97 (Sheldrick, 1990)'
_diffrn_ambient_temperature 100(2)
_diffrn_detector_area_resol_mean 8.26
_diffrn_measured_fraction_theta_full 0.973
_diffrn_measured_fraction_theta_max 0.899
_diffrn_measurement_device_type 'Bruker SMART APEX CCD system'
_diffrn_measurement_method '\w rotations with narrow frames'
_diffrn_radiation_monochromator graphite
_diffrn_radiation_source 'fine-focus sealed tube'
_diffrn_radiation_type MoK\a
_diffrn_radiation_wavelength 0.71073
_diffrn_reflns_av_R_equivalents 0.0685
_diffrn_reflns_av_sigmaI/netI 0.0944
_diffrn_reflns_limit_h_max 17
_diffrn_reflns_limit_h_min -18
_diffrn_reflns_limit_k_max 20
_diffrn_reflns_limit_k_min -20
_diffrn_reflns_limit_l_max 21
_diffrn_reflns_limit_l_min -22
_diffrn_reflns_number 40404
_diffrn_reflns_theta_full 27.50
_diffrn_reflns_theta_max 28.53
_diffrn_reflns_theta_min 1.53
_diffrn_standards_decay_% 'no decay'
_exptl_absorpt_coefficient_mu 4.330
_exptl_absorpt_correction_T_max 0.7457
_exptl_absorpt_correction_T_min 0.4755
_exptl_absorpt_correction_type multi-scan
_exptl_absorpt_process_details
;
Absorption correction performed with SADABS program. This is based on the
method of Blessing: Blessing, R. H., Acta Crystallogr., Sect. A 1995, 51, 33.

SADABS: Area-Detector Absorption Correction. Bruker-AXS 
within SAINT+ package, v. 6.1 (2000).
;
_exptl_crystal_colour 'pale yellow'
_exptl_crystal_density_diffrn 1.753
_exptl_crystal_description 'irregular block'
_exptl_crystal_F_000 1800
_exptl_crystal_size_max 0.24
_exptl_crystal_size_mid 0.20
_exptl_crystal_size_min 0.06
_refine_diff_density_max 1.597
_refine_diff_density_min -1.365
_refine_diff_density_rms 0.183
_refine_ls_extinction_method none
_refine_ls_goodness_of_fit_ref 0.948
_refine_ls_hydrogen_treatment mixed
_refine_ls_matrix_type full
_refine_ls_number_parameters 803
_refine_ls_number_reflns 15686
_refine_ls_number_restraints 8
_refine_ls_restrained_S_all 0.948
_refine_ls_R_factor_all 0.0792
_refine_ls_R_factor_gt 0.0440
_refine_ls_shift/su_max 0.001
_refine_ls_shift/su_mean 0.000
_refine_ls_structure_factor_coef Fsqd
_refine_ls_weighting_details 'calc w=1/[\s^2^(Fo^2^)+(0.0242P)^2^+0.0000P] where P=(Fo^2^+2Fc^2^)/3'
_refine_ls_weighting_scheme calc
_refine_ls_wR_factor_gt 0.0749
_refine_ls_wR_factor_ref 0.0862
_reflns_number_gt 10725
_reflns_number_total 15686
_reflns_threshold_expression >2sigma(I)
_cod_data_source_file ic4002658_si_001_1.cif
_cod_data_source_block montse22a
_cod_database_code 4334709

loop_
_symmetry_equiv_pos_as_xyz
'x, y, z'
'-x, -y, -z'

loop_
_atom_site_label
_atom_site_type_symbol
_atom_site_fract_x
_atom_site_fract_y
_atom_site_fract_z
_atom_site_U_iso_or_equiv
_atom_site_adp_type
_atom_site_occupancy
_atom_site_symmetry_multiplicity
_atom_site_calc_flag
_atom_site_refinement_flags
Ir1 Ir -0.020486(18) 0.247166(15) 0.186671(14) 0.01558(6) Uani 1 1 d D
H01 H -0.058(4) 0.1562(18) 0.129(3) 0.04(2) Uiso 1 1 d D
Ir2 Ir 0.381073(17) 0.255641(15) 0.804134(14) 0.01511(6) Uani 1 1 d D
H02 H 0.375(6) 0.3548(13) 0.842(4) 0.08(3) Uiso 1 1 d D
P1 P -0.10103(12) 0.19531(10) 0.27699(10) 0.0166(3) Uani 1 1 d .
P2 P 0.08372(12) 0.26766(10) 0.09905(9) 0.0165(3) Uani 1 1 d .
P3 P 0.53442(12) 0.24084(10) 0.88640(10) 0.0172(3) Uani 1 1 d .
P4 P 0.24908(11) 0.30179(10) 0.71611(9) 0.0150(3) Uani 1 1 d .
Cl1 Cl -0.16119(11) 0.29853(10) 0.11097(9) 0.0215(3) Uani 1 1 d .
Cl2 Cl 0.28610(11) 0.20882(10) 0.88903(9) 0.0203(3) Uani 1 1 d .
S1 S 0.09755(11) 0.40599(9) 0.34522(9) 0.0170(3) Uani 1 1 d .
S2 S 0.41336(11) 0.09547(9) 0.65280(9) 0.0168(3) Uani 1 1 d .
O1 O 0.1115(3) 0.2060(2) 0.2601(2) 0.0150(9) Uani 1 1 d .
O2 O 0.0162(3) 0.3810(2) 0.2707(2) 0.0204(10) Uani 1 1 d .
O3 O 0.0946(3) 0.3599(2) 0.4108(2) 0.0214(10) Uani 1 1 d .
O4 O 0.1939(3) 0.4198(3) 0.3268(2) 0.0219(10) Uani 1 1 d .
O5 O 0.4680(3) 0.2929(2) 0.7220(2) 0.0146(9) Uani 1 1 d .
O6 O 0.3718(3) 0.1172(2) 0.7287(2) 0.0174(9) Uani 1 1 d .
O7 O 0.3708(3) 0.1398(2) 0.5872(2) 0.0202(9) Uani 1 1 d .
O8 O 0.5201(3) 0.0900(2) 0.6688(2) 0.0198(9) Uani 1 1 d .
F1 F -0.0291(3) 0.5128(2) 0.4041(2) 0.0260(9) Uani 1 1 d .
F2 F 0.0641(3) 0.5662(2) 0.3345(2) 0.0278(9) Uani 1 1 d .
F3 F 0.1262(3) 0.5485(2) 0.4594(2) 0.0279(9) Uani 1 1 d .
F4 F 0.3927(3) -0.0477(2) 0.5405(2) 0.0286(9) Uani 1 1 d .
F5 F 0.3945(3) -0.0661(2) 0.6659(2) 0.0269(9) Uani 1 1 d .
F6 F 0.2636(3) -0.0187(2) 0.5951(2) 0.0273(9) Uani 1 1 d .
C1 C -0.2008(4) 0.1091(4) 0.2355(4) 0.0176(13) Uani 1 1 d .
H1 H -0.2138 0.0852 0.2841 0.021 Uiso 1 1 calc R
C2 C -0.1669(5) 0.0356(4) 0.1739(4) 0.0295(16) Uani 1 1 d .
H2A H -0.2160 -0.0133 0.1599 0.044 Uiso 1 1 calc R
H2B H -0.1013 0.0176 0.1998 0.044 Uiso 1 1 calc R
H2C H -0.1615 0.0554 0.1224 0.044 Uiso 1 1 calc R
C3 C -0.2984(4) 0.1441(4) 0.1951(4) 0.0253(15) Uani 1 1 d .
H3A H -0.2851 0.1774 0.1542 0.038 Uiso 1 1 calc R
H3B H -0.3263 0.1813 0.2388 0.038 Uiso 1 1 calc R
H3C H -0.3465 0.0960 0.1664 0.038 Uiso 1 1 calc R
C4 C -0.1400(4) 0.2734(4) 0.3610(4) 0.0201(14) Uani 1 1 d .
H4 H -0.0768 0.3027 0.3978 0.024 Uiso 1 1 calc R
C5 C -0.1953(5) 0.2365(4) 0.4186(4) 0.0284(16) Uani 1 1 d .
H5A H -0.2068 0.2830 0.4639 0.043 Uiso 1 1 calc R
H5B H -0.1547 0.1933 0.4430 0.043 Uiso 1 1 calc R
H5C H -0.2599 0.2094 0.3860 0.043 Uiso 1 1 calc R
C6 C -0.2001(5) 0.3442(4) 0.3260(4) 0.0234(15) Uani 1 1 d .
H6A H -0.2645 0.3192 0.2911 0.035 Uiso 1 1 calc R
H6B H -0.1622 0.3698 0.2918 0.035 Uiso 1 1 calc R
H6C H -0.2120 0.3887 0.3728 0.035 Uiso 1 1 calc R
C7 C 0.0028(4) 0.1412(4) 0.3294(3) 0.0157(13) Uani 1 1 d .
C8 C -0.0085(5) 0.0854(4) 0.3843(3) 0.0181(13) Uani 1 1 d .
H8 H -0.0737 0.0719 0.3917 0.022 Uiso 1 1 calc R
C9 C 0.0724(5) 0.0507(4) 0.4268(4) 0.0212(14) Uani 1 1 d .
H9 H 0.0631 0.0122 0.4622 0.025 Uiso 1 1 calc R
C10 C 0.1679(5) 0.0714(4) 0.4183(4) 0.0198(14) Uani 1 1 d .
H10 H 0.2239 0.0488 0.4500 0.024 Uiso 1 1 calc R
C11 C 0.1837(4) 0.1250(4) 0.3642(4) 0.0165(13) Uani 1 1 d .
C12 C 0.1000(5) 0.1557(4) 0.3193(3) 0.0170(13) Uani 1 1 d .
C13 C 0.2874(4) 0.1519(4) 0.3564(4) 0.0179(13) Uani 1 1 d .
C14 C 0.3138(5) 0.2432(4) 0.4121(4) 0.0212(14) Uani 1 1 d .
H14A H 0.2611 0.2820 0.3959 0.032 Uiso 1 1 calc R
H14B H 0.3780 0.2650 0.4043 0.032 Uiso 1 1 calc R
H14C H 0.3191 0.2402 0.4714 0.032 Uiso 1 1 calc R
C15 C 0.3688(5) 0.0916(4) 0.3846(4) 0.0232(15) Uani 1 1 d .
H15A H 0.3678 0.0856 0.4422 0.035 Uiso 1 1 calc R
H15B H 0.4346 0.1157 0.3830 0.035 Uiso 1 1 calc R
H15C H 0.3561 0.0349 0.3468 0.035 Uiso 1 1 calc R
C16 C 0.1960(4) 0.1917(4) 0.2220(3) 0.0160(13) Uani 1 1 d .
C17 C 0.2813(4) 0.1581(4) 0.2660(4) 0.0164(13) Uani 1 1 d .
C18 C 0.3571(4) 0.1368(4) 0.2218(4) 0.0193(13) Uani 1 1 d .
H18 H 0.4150 0.1117 0.2479 0.023 Uiso 1 1 calc R
C19 C 0.3518(5) 0.1508(4) 0.1411(4) 0.0223(14) Uani 1 1 d .
H19 H 0.4041 0.1334 0.1122 0.027 Uiso 1 1 calc R
C20 C 0.2713(5) 0.1895(4) 0.1034(4) 0.0217(14) Uani 1 1 d .
H20 H 0.2694 0.2016 0.0493 0.026 Uiso 1 1 calc R
C21 C 0.1919(4) 0.2114(4) 0.1433(4) 0.0178(13) Uani 1 1 d .
C22 C 0.0550(4) 0.2142(4) -0.0130(3) 0.0209(14) Uani 1 1 d .
H22 H 0.1171 0.2193 -0.0355 0.025 Uiso 1 1 calc R
C23 C -0.0269(4) 0.2576(4) -0.0639(4) 0.0243(15) Uani 1 1 d .
H23A H -0.0460 0.2232 -0.1213 0.036 Uiso 1 1 calc R
H23B H -0.0024 0.3153 -0.0659 0.036 Uiso 1 1 calc R
H23C H -0.0854 0.2624 -0.0376 0.036 Uiso 1 1 calc R
C24 C 0.0284(5) 0.1185(4) -0.0240(4) 0.0296(16) Uani 1 1 d .
H24A H -0.0359 0.1113 -0.0078 0.044 Uiso 1 1 calc R
H24B H 0.0809 0.0925 0.0116 0.044 Uiso 1 1 calc R
H24C H 0.0232 0.0903 -0.0831 0.044 Uiso 1 1 calc R
C25 C 0.1325(5) 0.3792(4) 0.1087(4) 0.0229(14) Uani 1 1 d .
H25 H 0.1714 0.3973 0.1678 0.027 Uiso 1 1 calc R
C26 C 0.2052(5) 0.3898(4) 0.0525(4) 0.0271(15) Uani 1 1 d .
H26A H 0.1700 0.3755 -0.0065 0.041 Uiso 1 1 calc R
H26B H 0.2604 0.3510 0.0617 0.041 Uiso 1 1 calc R
H26C H 0.2323 0.4495 0.0662 0.041 Uiso 1 1 calc R
C27 C 0.0471(5) 0.4413(4) 0.0994(4) 0.0272(16) Uani 1 1 d .
H27A H 0.0746 0.5008 0.1185 0.041 Uiso 1 1 calc R
H27B H -0.0007 0.4303 0.1335 0.041 Uiso 1 1 calc R
H27C H 0.0127 0.4323 0.0401 0.041 Uiso 1 1 calc R
C28 C 0.0626(4) 0.5141(4) 0.3883(4) 0.0185(13) Uani 1 1 d .
C29 C 0.5793(5) 0.1298(4) 0.8835(4) 0.0214(14) Uani 1 1 d .
H29 H 0.5859 0.1070 0.8242 0.026 Uiso 1 1 calc R
C30 C 0.6820(5) 0.1245(4) 0.9382(4) 0.0268(16) Uani 1 1 d .
H30A H 0.6781 0.1407 0.9977 0.040 Uiso 1 1 calc R
H30B H 0.7301 0.1640 0.9259 0.040 Uiso 1 1 calc R
H30C H 0.7041 0.0654 0.9263 0.040 Uiso 1 1 calc R
C31 C 0.5010(5) 0.0694(4) 0.9014(4) 0.0282(16) Uani 1 1 d .
H31A H 0.5178 0.0094 0.8843 0.042 Uiso 1 1 calc R
H31B H 0.4344 0.0785 0.8695 0.042 Uiso 1 1 calc R
H31C H 0.5008 0.0820 0.9617 0.042 Uiso 1 1 calc R
C32 C 0.5704(4) 0.3019(4) 0.9951(3) 0.0187(13) Uani 1 1 d .
H32 H 0.6443 0.2972 1.0140 0.022 Uiso 1 1 calc R
C33 C 0.5507(5) 0.3980(4) 1.0001(4) 0.0296(17) Uani 1 1 d .
H33A H 0.4783 0.4053 0.9871 0.044 Uiso 1 1 calc R
H33B H 0.5821 0.4196 0.9595 0.044 Uiso 1 1 calc R
H33C H 0.5793 0.4302 1.0570 0.044 Uiso 1 1 calc R
C34 C 0.5192(5) 0.2662(4) 1.0550(4) 0.0252(15) Uani 1 1 d .
H34A H 0.5391 0.3022 1.1116 0.038 Uiso 1 1 calc R
H34B H 0.5391 0.2071 1.0563 0.038 Uiso 1 1 calc R
H34C H 0.4463 0.2663 1.0359 0.038 Uiso 1 1 calc R
C35 C 0.6122(4) 0.2908(4) 0.8306(4) 0.0182(13) Uani 1 1 d .
C36 C 0.7145(4) 0.3115(4) 0.8623(4) 0.0207(14) Uani 1 1 d .
H36 H 0.7449 0.3006 0.9159 0.025 Uiso 1 1 calc R
C37 C 0.7715(5) 0.3472(4) 0.8178(4) 0.0231(14) Uani 1 1 d .
H37 H 0.8398 0.3640 0.8421 0.028 Uiso 1 1 calc R
C38 C 0.7308(4) 0.3591(4) 0.7377(4) 0.0212(14) Uani 1 1 d .
H38 H 0.7721 0.3822 0.7067 0.025 Uiso 1 1 calc R
C39 C 0.6295(4) 0.3375(4) 0.7016(4) 0.0175(13) Uani 1 1 d .
C40 C 0.5727(4) 0.3075(4) 0.7509(4) 0.0164(13) Uani 1 1 d .
C41 C 0.5830(4) 0.3423(4) 0.6113(4) 0.0191(13) Uani 1 1 d .
C42 C 0.6442(4) 0.4026(4) 0.5769(4) 0.0220(14) Uani 1 1 d .
H42A H 0.6137 0.4015 0.5178 0.033 Uiso 1 1 calc R
H42B H 0.7130 0.3835 0.5811 0.033 Uiso 1 1 calc R
H42C H 0.6452 0.4614 0.6097 0.033 Uiso 1 1 calc R
C43 C 0.5800(4) 0.2496(4) 0.5572(4) 0.0196(14) Uani 1 1 d U
H43A H 0.5395 0.2107 0.5780 0.029 Uiso 1 1 calc R
H43B H 0.6484 0.2296 0.5613 0.029 Uiso 1 1 calc R
H43C H 0.5503 0.2502 0.4983 0.029 Uiso 1 1 calc R
C44 C 0.4206(5) 0.3402(4) 0.6604(4) 0.0178(13) Uani 1 1 d .
C45 C 0.4762(4) 0.3686(3) 0.6087(4) 0.0162(13) Uani 1 1 d .
C46 C 0.4269(5) 0.4177(4) 0.5536(4) 0.0209(14) Uani 1 1 d .
H46 H 0.4632 0.4400 0.5185 0.025 Uiso 1 1 calc R
C47 C 0.3279(4) 0.4350(4) 0.5482(4) 0.0210(14) Uani 1 1 d .
H47 H 0.2965 0.4697 0.5106 0.025 Uiso 1 1 calc R
C48 C 0.2738(5) 0.4019(4) 0.5977(4) 0.0207(14) Uani 1 1 d .
H48 H 0.2046 0.4128 0.5927 0.025 Uiso 1 1 calc R
C49 C 0.3185(4) 0.3525(4) 0.6550(4) 0.0178(13) Uani 1 1 d .
C50 C 0.1623(4) 0.2202(4) 0.6378(4) 0.0179(13) Uani 1 1 d .
H50 H 0.2034 0.1894 0.5984 0.022 Uiso 1 1 calc R
C51 C 0.1257(5) 0.1522(4) 0.6798(4) 0.0224(14) Uani 1 1 d .
H51A H 0.0823 0.1785 0.7174 0.034 Uiso 1 1 calc R
H51B H 0.1834 0.1287 0.7124 0.034 Uiso 1 1 calc R
H51C H 0.0877 0.1056 0.6366 0.034 Uiso 1 1 calc R
C52 C 0.0765(4) 0.2567(4) 0.5835(4) 0.0245(15) Uani 1 1 d .
H52A H 0.0342 0.2093 0.5449 0.037 Uiso 1 1 calc R
H52B H 0.1035 0.2932 0.5511 0.037 Uiso 1 1 calc R
H52C H 0.0363 0.2910 0.6196 0.037 Uiso 1 1 calc R
C53 C 0.1737(4) 0.3892(4) 0.7588(4) 0.0192(13) Uani 1 1 d .
H53 H 0.1347 0.4118 0.7103 0.023 Uiso 1 1 calc R
C54 C 0.2403(5) 0.4639(4) 0.8173(4) 0.0278(16) Uani 1 1 d .
H54A H 0.2001 0.5145 0.8277 0.042 Uiso 1 1 calc R
H54B H 0.2948 0.4779 0.7908 0.042 Uiso 1 1 calc R
H54C H 0.2687 0.4472 0.8708 0.042 Uiso 1 1 calc R
C55 C 0.0981(5) 0.3552(4) 0.8035(4) 0.0261(15) Uani 1 1 d .
H55A H 0.1339 0.3279 0.8483 0.039 Uiso 1 1 calc R
H55B H 0.0508 0.3128 0.7628 0.039 Uiso 1 1 calc R
H55C H 0.0611 0.4032 0.8279 0.039 Uiso 1 1 calc R
C56 C 0.3638(5) -0.0154(4) 0.6115(4) 0.0203(14) Uani 1 1 d .
C57 C 0.4135(6) 0.3709(5) 0.2655(5) 0.051(2) Uani 1 1 d .
H57A H 0.3655 0.3894 0.3023 0.061 Uiso 1 1 calc R
H57B H 0.3826 0.3201 0.2225 0.061 Uiso 1 1 calc R
C58 C 0.7583(5) 0.1323(5) 0.6863(5) 0.0385(19) Uani 1 1 d .
H58A H 0.7183 0.1794 0.7095 0.046 Uiso 1 1 calc R
H58B H 0.7122 0.0907 0.6423 0.046 Uiso 1 1 calc R
Cl3 Cl 0.52333(14) 0.34189(14) 0.32550(13) 0.0509(6) Uani 1 1 d .
Cl4 Cl 0.43532(18) 0.45443(13) 0.21538(13) 0.0595(6) Uani 1 1 d .
Cl5 Cl 0.81418(16) 0.08041(12) 0.76667(11) 0.0447(5) Uani 1 1 d .
Cl6 Cl 0.84891(14) 0.17537(12) 0.64052(13) 0.0431(5) Uani 1 1 d .

loop_
_atom_site_aniso_label
_atom_site_aniso_U_11
_atom_site_aniso_U_22
_atom_site_aniso_U_33
_atom_site_aniso_U_23
_atom_site_aniso_U_13
_atom_site_aniso_U_12
Ir1 0.01413(13) 0.01706(13) 0.01366(12) 0.00026(10) 0.00138(10) -0.00054(10)
Ir2 0.01435(13) 0.01625(13) 0.01320(12) 0.00097(9) 0.00136(10) -0.00049(10)
P1 0.0140(8) 0.0191(8) 0.0159(8) 0.0020(6) 0.0032(7) -0.0037(7)
P2 0.0147(8) 0.0201(8) 0.0140(8) 0.0014(6) 0.0030(6) -0.0002(7)
P3 0.0156(8) 0.0188(8) 0.0147(8) 0.0007(6) 0.0002(6) -0.0010(7)
P4 0.0126(8) 0.0154(8) 0.0156(8) 0.0012(6) 0.0017(6) -0.0002(6)
Cl1 0.0157(8) 0.0274(8) 0.0200(8) 0.0051(6) -0.0001(6) 0.0016(7)
Cl2 0.0200(8) 0.0246(8) 0.0181(7) 0.0050(6) 0.0075(6) 0.0000(7)
S1 0.0160(8) 0.0161(8) 0.0168(7) 0.0008(6) 0.0010(6) 0.0000(6)
S2 0.0164(8) 0.0167(8) 0.0161(7) 0.0006(6) 0.0031(6) -0.0009(6)
O1 0.011(2) 0.025(2) 0.012(2) 0.0059(17) 0.0061(17) 0.0079(18)
O2 0.022(2) 0.016(2) 0.020(2) -0.0007(17) -0.0011(19) -0.0058(18)
O3 0.025(2) 0.018(2) 0.021(2) 0.0062(18) 0.0012(19) -0.0008(19)
O4 0.016(2) 0.026(2) 0.021(2) -0.0026(18) 0.0053(19) -0.0021(19)
O5 0.009(2) 0.018(2) 0.015(2) 0.0048(17) -0.0028(17) -0.0021(17)
O6 0.017(2) 0.015(2) 0.019(2) -0.0003(17) 0.0061(18) -0.0007(18)
O7 0.023(2) 0.021(2) 0.017(2) 0.0056(18) 0.0033(19) 0.0022(19)
O8 0.016(2) 0.018(2) 0.023(2) 0.0021(18) 0.0001(18) 0.0003(18)
F1 0.018(2) 0.028(2) 0.030(2) 0.0005(16) 0.0073(17) 0.0060(16)
F2 0.031(2) 0.0201(19) 0.034(2) 0.0069(16) 0.0095(18) 0.0047(17)
F3 0.024(2) 0.030(2) 0.0225(19) -0.0086(16) 0.0004(16) -0.0021(17)
F4 0.036(2) 0.025(2) 0.0213(19) -0.0055(16) 0.0086(17) -0.0007(18)
F5 0.029(2) 0.0211(19) 0.032(2) 0.0087(16) 0.0063(18) 0.0026(17)
F6 0.017(2) 0.024(2) 0.035(2) 0.0018(16) -0.0021(17) -0.0044(16)
C1 0.015(3) 0.015(3) 0.021(3) 0.002(2) 0.003(3) -0.001(3)
C2 0.028(4) 0.031(4) 0.027(4) -0.003(3) 0.008(3) -0.007(3)
C3 0.020(4) 0.033(4) 0.019(3) 0.006(3) -0.004(3) -0.007(3)
C4 0.016(3) 0.020(3) 0.019(3) -0.003(3) -0.002(3) -0.001(3)
C5 0.024(4) 0.040(4) 0.020(3) 0.001(3) 0.008(3) -0.021(3)
C6 0.020(3) 0.026(4) 0.022(3) -0.003(3) 0.005(3) 0.003(3)
C7 0.018(3) 0.014(3) 0.014(3) 0.000(2) 0.006(3) -0.001(3)
C8 0.019(3) 0.023(3) 0.011(3) 0.000(2) 0.004(3) 0.000(3)
C9 0.028(4) 0.020(3) 0.017(3) 0.008(3) 0.002(3) -0.004(3)
C10 0.019(3) 0.019(3) 0.019(3) -0.002(3) 0.006(3) 0.001(3)
C11 0.017(3) 0.017(3) 0.015(3) 0.001(2) 0.005(3) 0.001(3)
C12 0.024(3) 0.016(3) 0.010(3) 0.002(2) 0.002(3) 0.001(3)
C13 0.019(3) 0.019(3) 0.016(3) 0.001(2) 0.005(3) 0.002(3)
C14 0.022(3) 0.018(3) 0.020(3) 0.003(3) -0.002(3) 0.000(3)
C15 0.024(4) 0.025(3) 0.021(3) 0.004(3) 0.005(3) 0.007(3)
C16 0.012(3) 0.016(3) 0.017(3) -0.002(2) 0.001(2) -0.007(2)
C17 0.014(3) 0.018(3) 0.017(3) 0.003(2) 0.003(2) -0.002(3)
C18 0.013(3) 0.025(3) 0.022(3) 0.007(3) 0.006(3) 0.008(3)
C19 0.025(4) 0.024(3) 0.020(3) 0.003(3) 0.011(3) 0.009(3)
C20 0.025(4) 0.025(3) 0.015(3) 0.003(3) 0.007(3) 0.006(3)
C21 0.019(3) 0.015(3) 0.018(3) 0.000(2) 0.004(3) 0.001(3)
C22 0.015(3) 0.030(4) 0.015(3) -0.003(3) 0.003(3) -0.002(3)
C23 0.021(4) 0.034(4) 0.014(3) 0.000(3) -0.002(3) 0.001(3)
C24 0.042(4) 0.027(4) 0.017(3) -0.006(3) 0.008(3) 0.002(3)
C25 0.025(4) 0.023(3) 0.019(3) 0.003(3) 0.002(3) 0.001(3)
C26 0.028(4) 0.026(4) 0.028(4) 0.013(3) 0.002(3) -0.002(3)
C27 0.029(4) 0.018(3) 0.034(4) 0.006(3) 0.004(3) 0.000(3)
C28 0.011(3) 0.023(3) 0.021(3) 0.005(3) 0.000(3) -0.003(3)
C29 0.022(4) 0.019(3) 0.022(3) 0.003(3) 0.002(3) 0.004(3)
C30 0.022(4) 0.028(4) 0.027(4) 0.010(3) -0.005(3) 0.006(3)
C31 0.034(4) 0.022(3) 0.028(4) 0.010(3) 0.000(3) 0.000(3)
C32 0.015(3) 0.020(3) 0.017(3) 0.001(2) -0.002(3) 0.002(3)
C33 0.043(4) 0.019(3) 0.020(3) 0.000(3) -0.007(3) 0.006(3)
C34 0.029(4) 0.029(4) 0.015(3) 0.000(3) 0.004(3) -0.005(3)
C35 0.016(3) 0.011(3) 0.027(3) -0.003(2) 0.010(3) 0.002(2)
C36 0.018(3) 0.024(3) 0.018(3) 0.005(3) -0.004(3) -0.001(3)
C37 0.016(3) 0.019(3) 0.030(4) 0.005(3) -0.002(3) -0.007(3)
C38 0.019(3) 0.019(3) 0.027(3) 0.003(3) 0.008(3) -0.006(3)
C39 0.014(3) 0.014(3) 0.022(3) 0.004(2) 0.000(3) -0.001(2)
C40 0.012(3) 0.014(3) 0.019(3) -0.002(2) -0.001(2) -0.004(2)
C41 0.015(3) 0.023(3) 0.016(3) -0.001(3) 0.001(3) -0.002(3)
C42 0.019(3) 0.024(3) 0.024(3) 0.004(3) 0.007(3) -0.005(3)
C43 0.009(3) 0.026(3) 0.025(3) 0.001(2) 0.008(2) 0.004(2)
C44 0.022(3) 0.011(3) 0.017(3) 0.001(2) -0.003(3) -0.005(3)
C45 0.016(3) 0.012(3) 0.019(3) 0.001(2) 0.003(3) -0.003(2)
C46 0.021(3) 0.018(3) 0.023(3) 0.004(3) 0.006(3) -0.004(3)
C47 0.018(3) 0.025(3) 0.021(3) 0.008(3) 0.001(3) 0.003(3)
C48 0.013(3) 0.021(3) 0.027(3) 0.004(3) 0.002(3) 0.005(3)
C49 0.017(3) 0.017(3) 0.017(3) -0.001(2) 0.003(3) -0.006(3)
C50 0.014(3) 0.020(3) 0.017(3) -0.001(2) 0.001(2) 0.003(3)
C51 0.018(3) 0.021(3) 0.028(4) 0.005(3) 0.003(3) -0.008(3)
C52 0.020(3) 0.026(4) 0.022(3) -0.001(3) -0.002(3) -0.002(3)
C53 0.019(3) 0.019(3) 0.017(3) 0.000(2) 0.001(3) 0.002(3)
C54 0.023(4) 0.026(4) 0.028(4) -0.004(3) 0.001(3) 0.006(3)
C55 0.028(4) 0.029(4) 0.023(3) 0.006(3) 0.010(3) 0.010(3)
C56 0.023(4) 0.018(3) 0.018(3) 0.001(3) 0.002(3) 0.001(3)
C57 0.034(5) 0.046(5) 0.061(6) -0.012(4) 0.009(4) -0.007(4)
C58 0.032(4) 0.036(4) 0.049(5) 0.004(4) 0.014(4) 0.002(4)
Cl3 0.0301(11) 0.0730(15) 0.0473(12) 0.0116(11) 0.0040(9) -0.0053(10)
Cl4 0.0732(16) 0.0376(12) 0.0530(13) -0.0074(10) -0.0049(12) 0.0088(11)
Cl5 0.0614(14) 0.0367(11) 0.0285(10) -0.0010(8) -0.0007(9) 0.0006(10)
Cl6 0.0294(10) 0.0401(11) 0.0628(13) 0.0099(10) 0.0169(10) 0.0023(9)

loop_
_atom_type_symbol
_atom_type_description
_atom_type_scat_dispersion_real
_atom_type_scat_dispersion_imag
_atom_type_scat_source
C C 0.0033 0.0016 'International Tables Vol C Tables 4.2.6.8 and 6.1.1.4'
H H 0.0000 0.0000 'International Tables Vol C Tables 4.2.6.8 and 6.1.1.4'
O O 0.0106 0.0060 'International Tables Vol C Tables 4.2.6.8 and 6.1.1.4'
F F 0.0171 0.0103 'International Tables Vol C Tables 4.2.6.8 and 6.1.1.4'
P P 0.1023 0.0942 'International Tables Vol C Tables 4.2.6.8 and 6.1.1.4'
S S 0.1246 0.1234 'International Tables Vol C Tables 4.2.6.8 and 6.1.1.4'
Cl Cl 0.1484 0.1585 'International Tables Vol C Tables 4.2.6.8 and 6.1.1.4'
Ir Ir -1.4442 7.9887 'International Tables Vol C Tables 4.2.6.8 and 6.1.1.4'

loop_
_geom_angle_atom_site_label_1
_geom_angle_atom_site_label_2
_geom_angle_atom_site_label_3
_geom_angle
O1 Ir1 O2 87.39(14)
O1 Ir1 P2 84.24(11)
O2 Ir1 P2 94.14(11)
O1 Ir1 P1 84.11(11)
O2 Ir1 P1 94.75(11)
P2 Ir1 P1 164.99(6)
O1 Ir1 Cl1 177.20(11)
O2 Ir1 Cl1 89.82(11)
P2 Ir1 Cl1 95.72(6)
P1 Ir1 Cl1 96.38(6)
O1 Ir1 H01 97(2)
O2 Ir1 H01 174(2)
P2 Ir1 H01 90(2)
P1 Ir1 H01 82(2)
Cl1 Ir1 H01 86(2)
O5 Ir2 O6 88.91(14)
O5 Ir2 P3 84.15(10)
O6 Ir2 P3 93.57(10)
O5 Ir2 P4 84.02(11)
O6 Ir2 P4 95.72(10)
P3 Ir2 P4 164.80(6)
O5 Ir2 Cl2 177.28(11)
O6 Ir2 Cl2 88.38(11)
P3 Ir2 Cl2 96.25(6)
P4 Ir2 Cl2 96.03(6)
O5 Ir2 H02 88(3)
O6 Ir2 H02 170(3)
P3 Ir2 H02 96(3)
P4 Ir2 H02 74(3)
Cl2 Ir2 H02 95(3)
C7 P1 C4 105.6(3)
C7 P1 C1 103.6(3)
C4 P1 C1 108.3(3)
C7 P1 Ir1 98.5(2)
C4 P1 Ir1 118.1(2)
C1 P1 Ir1 120.1(2)
C21 P2 C22 103.2(3)
C21 P2 C25 104.8(3)
C22 P2 C25 108.9(3)
C21 P2 Ir1 99.1(2)
C22 P2 Ir1 120.9(2)
C25 P2 Ir1 116.9(2)
C35 P3 C32 103.7(3)
C35 P3 C29 105.1(3)
C32 P3 C29 108.3(3)
C35 P3 Ir2 98.3(2)
C32 P3 Ir2 121.0(2)
C29 P3 Ir2 117.6(2)
C49 P4 C53 103.1(3)
C49 P4 C50 105.1(3)
C53 P4 C50 108.0(3)
C49 P4 Ir2 99.1(2)
C53 P4 Ir2 119.77(19)
C50 P4 Ir2 118.82(19)
O3 S1 O4 116.7(3)
O3 S1 O2 114.5(2)
O4 S1 O2 114.5(2)
O3 S1 C28 103.6(3)
O4 S1 C28 103.9(3)
O2 S1 C28 100.8(2)
O8 S2 O7 116.1(3)
O8 S2 O6 114.2(2)
O7 S2 O6 114.4(2)
O8 S2 C56 105.0(3)
O7 S2 C56 103.5(3)
O6 S2 C56 101.1(3)
C12 O1 C16 117.3(4)
C12 O1 Ir1 118.4(3)
C16 O1 Ir1 116.9(3)
S1 O2 Ir1 127.2(2)
C40 O5 C44 116.7(4)
C40 O5 Ir2 118.7(3)
C44 O5 Ir2 118.2(3)
S2 O6 Ir2 121.4(2)
C3 C1 C2 111.2(5)
C3 C1 P1 111.4(4)
C2 C1 P1 110.9(4)
C3 C1 H1 107.7
C2 C1 H1 107.7
P1 C1 H1 107.7
C1 C2 H2A 109.5
C1 C2 H2B 109.5
H2A C2 H2B 109.5
C1 C2 H2C 109.5
H2A C2 H2C 109.5
H2B C2 H2C 109.5
C1 C3 H3A 109.5
C1 C3 H3B 109.5
H3A C3 H3B 109.5
C1 C3 H3C 109.5
H3A C3 H3C 109.5
H3B C3 H3C 109.5
C5 C4 C6 110.0(5)
C5 C4 P1 116.5(4)
C6 C4 P1 111.5(4)
C5 C4 H4 106.0
C6 C4 H4 106.0
P1 C4 H4 106.0
C4 C5 H5A 109.5
C4 C5 H5B 109.5
H5A C5 H5B 109.5
C4 C5 H5C 109.5
H5A C5 H5C 109.5
H5B C5 H5C 109.5
C4 C6 H6A 109.5
C4 C6 H6B 109.5
H6A C6 H6B 109.5
C4 C6 H6C 109.5
H6A C6 H6C 109.5
H6B C6 H6C 109.5
C12 C7 C8 116.2(5)
C12 C7 P1 120.5(4)
C8 C7 P1 123.2(5)
C9 C8 C7 121.3(6)
C9 C8 H8 119.3
C7 C8 H8 119.3
C8 C9 C10 120.0(6)
C8 C9 H9 120.0
C10 C9 H9 120.0
C9 C10 C11 121.3(6)
C9 C10 H10 119.4
C11 C10 H10 119.4
C12 C11 C10 117.1(6)
C12 C11 C13 120.4(5)
C10 C11 C13 122.5(5)
C11 C12 C7 123.8(5)
C11 C12 O1 119.3(5)
C7 C12 O1 116.9(5)
C17 C13 C11 107.2(5)
C17 C13 C15 111.3(5)
C11 C13 C15 113.9(5)
C17 C13 C14 108.4(5)
C11 C13 C14 107.3(5)
C15 C13 C14 108.7(5)
C13 C14 H14A 109.5
C13 C14 H14B 109.5
H14A C14 H14B 109.5
C13 C14 H14C 109.5
H14A C14 H14C 109.5
H14B C14 H14C 109.5
C13 C15 H15A 109.5
C13 C15 H15B 109.5
H15A C15 H15B 109.5
C13 C15 H15C 109.5
H15A C15 H15C 109.5
H15B C15 H15C 109.5
C21 C16 C17 122.5(5)
C21 C16 O1 119.2(5)
C17 C16 O1 118.3(5)
C18 C17 C16 115.5(5)
C18 C17 C13 124.7(5)
C16 C17 C13 119.7(5)
C19 C18 C17 122.7(6)
C19 C18 H18 118.7
C17 C18 H18 118.7
C20 C19 C18 119.8(6)
C20 C19 H19 120.1
C18 C19 H19 120.1
C19 C20 C21 120.7(6)
C19 C20 H20 119.6
C21 C20 H20 119.6
C20 C21 C16 118.4(5)
C20 C21 P2 123.4(5)
C16 C21 P2 118.1(5)
C23 C22 C24 111.0(5)
C23 C22 P2 111.9(4)
C24 C22 P2 111.4(4)
C23 C22 H22 107.4
C24 C22 H22 107.4
P2 C22 H22 107.4
C22 C23 H23A 109.5
C22 C23 H23B 109.5
H23A C23 H23B 109.5
C22 C23 H23C 109.5
H23A C23 H23C 109.5
H23B C23 H23C 109.5
C22 C24 H24A 109.5
C22 C24 H24B 109.5
H24A C24 H24B 109.5
C22 C24 H24C 109.5
H24A C24 H24C 109.5
H24B C24 H24C 109.5
C26 C25 C27 111.5(5)
C26 C25 P2 115.4(4)
C27 C25 P2 111.3(4)
C26 C25 H25 106.0
C27 C25 H25 106.0
P2 C25 H25 106.0
C25 C26 H26A 109.5
C25 C26 H26B 109.5
H26A C26 H26B 109.5
C25 C26 H26C 109.5
H26A C26 H26C 109.5
H26B C26 H26C 109.5
C25 C27 H27A 109.5
C25 C27 H27B 109.5
H27A C27 H27B 109.5
C25 C27 H27C 109.5
H27A C27 H27C 109.5
H27B C27 H27C 109.5
F3 C28 F1 108.3(5)
F3 C28 F2 107.5(5)
F1 C28 F2 107.8(5)
F3 C28 S1 110.9(4)
F1 C28 S1 111.2(4)
F2 C28 S1 110.9(4)
C30 C29 C31 111.3(5)
C30 C29 P3 115.0(4)
C31 C29 P3 111.6(4)
C30 C29 H29 106.1
C31 C29 H29 106.1
P3 C29 H29 106.1
C29 C30 H30A 109.5
C29 C30 H30B 109.5
H30A C30 H30B 109.5
C29 C30 H30C 109.5
H30A C30 H30C 109.5
H30B C30 H30C 109.5
C29 C31 H31A 109.5
C29 C31 H31B 109.5
H31A C31 H31B 109.5
C29 C31 H31C 109.5
H31A C31 H31C 109.5
H31B C31 H31C 109.5
C34 C32 C33 110.4(5)
C34 C32 P3 112.7(4)
C33 C32 P3 111.2(4)
C34 C32 H32 107.4
C33 C32 H32 107.4
P3 C32 H32 107.4
C32 C33 H33A 109.5
C32 C33 H33B 109.5
H33A C33 H33B 109.5
C32 C33 H33C 109.5
H33A C33 H33C 109.5
H33B C33 H33C 109.5
C32 C34 H34A 109.5
C32 C34 H34B 109.5
H34A C34 H34B 109.5
C32 C34 H34C 109.5
H34A C34 H34C 109.5
H34B C34 H34C 109.5
C36 C35 C40 116.4(6)
C36 C35 P3 122.7(5)
C40 C35 P3 120.8(5)
C37 C36 C35 121.2(6)
C37 C36 H36 119.4
C35 C36 H36 119.4
C36 C37 C38 120.6(6)
C36 C37 H37 119.7
C38 C37 H37 119.7
C37 C38 C39 120.8(6)
C37 C38 H38 119.6
C39 C38 H38 119.6
C40 C39 C38 116.8(5)
C40 C39 C41 120.2(5)
C38 C39 C41 122.9(6)
C39 C40 C35 123.9(5)
C39 C40 O5 119.9(5)
C35 C40 O5 116.2(5)
C45 C41 C39 107.7(5)
C45 C41 C42 112.7(5)
C39 C41 C42 112.1(5)
C45 C41 C43 108.1(5)
C39 C41 C43 107.2(5)
C42 C41 C43 108.9(5)
C41 C42 H42A 109.5
C41 C42 H42B 109.5
H42A C42 H42B 109.5
C41 C42 H42C 109.5
H42A C42 H42C 109.5
H42B C42 H42C 109.5
C41 C43 H43A 109.5
C41 C43 H43B 109.5
H43A C43 H43B 109.5
C41 C43 H43C 109.5
H43A C43 H43C 109.5
H43B C43 H43C 109.5
C45 C44 C49 123.7(5)
C45 C44 O5 119.6(5)
C49 C44 O5 116.7(5)
C44 C45 C46 116.5(5)
C44 C45 C41 120.0(5)
C46 C45 C41 123.5(6)
C47 C46 C45 122.2(6)
C47 C46 H46 118.9
C45 C46 H46 118.9
C46 C47 C48 119.5(6)
C46 C47 H47 120.2
C48 C47 H47 120.2
C47 C48 C49 121.4(6)
C47 C48 H48 119.3
C49 C48 H48 119.3
C44 C49 C48 116.5(6)
C44 C49 P4 120.4(5)
C48 C49 P4 123.0(5)
C52 C50 C51 112.1(5)
C52 C50 P4 115.0(4)
C51 C50 P4 110.8(4)
C52 C50 H50 106.1
C51 C50 H50 106.1
P4 C50 H50 106.1
C50 C51 H51A 109.5
C50 C51 H51B 109.5
H51A C51 H51B 109.5
C50 C51 H51C 109.5
H51A C51 H51C 109.5
H51B C51 H51C 109.5
C50 C52 H52A 109.5
C50 C52 H52B 109.5
H52A C52 H52B 109.5
C50 C52 H52C 109.5
H52A C52 H52C 109.5
H52B C52 H52C 109.5
C54 C53 C55 111.2(5)
C54 C53 P4 111.5(4)
C55 C53 P4 111.0(4)
C54 C53 H53 107.7
C55 C53 H53 107.7
P4 C53 H53 107.7
C53 C54 H54A 109.5
C53 C54 H54B 109.5
H54A C54 H54B 109.5
C53 C54 H54C 109.5
H54A C54 H54C 109.5
H54B C54 H54C 109.5
C53 C55 H55A 109.5
C53 C55 H55B 109.5
H55A C55 H55B 109.5
C53 C55 H55C 109.5
H55A C55 H55C 109.5
H55B C55 H55C 109.5
F4 C56 F5 108.2(5)
F4 C56 F6 107.8(5)
F5 C56 F6 107.7(5)
F4 C56 S2 110.8(4)
F5 C56 S2 111.7(4)
F6 C56 S2 110.5(4)
Cl3 C57 Cl4 112.1(4)
Cl3 C57 H57A 109.2
Cl4 C57 H57A 109.2
Cl3 C57 H57B 109.2
Cl4 C57 H57B 109.2
H57A C57 H57B 107.9
Cl5 C58 Cl6 111.8(4)
Cl5 C58 H58A 109.3
Cl6 C58 H58A 109.3
Cl5 C58 H58B 109.3
Cl6 C58 H58B 109.3
H58A C58 H58B 107.9

loop_
_geom_bond_atom_site_label_1
_geom_bond_atom_site_label_2
_geom_bond_distance
Ir1 O1 2.142(4)
Ir1 O2 2.286(4)
Ir1 P2 2.2897(16)
Ir1 P1 2.2931(16)
Ir1 Cl1 2.3159(15)
Ir1 H01 1.583(10)
Ir2 O5 2.137(4)
Ir2 O6 2.288(4)
Ir2 P3 2.2933(16)
Ir2 P4 2.2966(15)
Ir2 Cl2 2.3109(15)
Ir2 H02 1.582(10)
P1 C7 1.818(6)
P1 C4 1.837(6)
P1 C1 1.848(6)
P2 C21 1.829(6)
P2 C22 1.842(6)
P2 C25 1.850(6)
P3 C35 1.811(6)
P3 C32 1.835(6)
P3 C29 1.862(6)
P4 C49 1.808(6)
P4 C53 1.844(6)
P4 C50 1.857(6)
S1 O3 1.431(4)
S1 O4 1.432(4)
S1 O2 1.469(4)
S1 C28 1.826(6)
S2 O8 1.431(4)
S2 O7 1.436(4)
S2 O6 1.462(4)
S2 C56 1.825(6)
O1 C12 1.412(7)
O1 C16 1.419(7)
O5 C40 1.413(6)
O5 C44 1.435(6)
F1 C28 1.328(6)
F2 C28 1.333(7)
F3 C28 1.327(6)
F4 C56 1.323(6)
F5 C56 1.332(6)
F6 C56 1.337(7)
C1 C3 1.522(8)
C1 C2 1.530(8)
C1 H1 1.0000
C2 H2A 0.9800
C2 H2B 0.9800
C2 H2C 0.9800
C3 H3A 0.9800
C3 H3B 0.9800
C3 H3C 0.9800
C4 C5 1.526(8)
C4 C6 1.530(8)
C4 H4 1.0000
C5 H5A 0.9800
C5 H5B 0.9800
C5 H5C 0.9800
C6 H6A 0.9800
C6 H6B 0.9800
C6 H6C 0.9800
C7 C12 1.391(8)
C7 C8 1.416(8)
C8 C9 1.364(8)
C8 H8 0.9500
C9 C10 1.381(8)
C9 H9 0.9500
C10 C11 1.396(8)
C10 H10 0.9500
C11 C12 1.378(8)
C11 C13 1.511(8)
C13 C17 1.505(8)
C13 C15 1.531(8)
C13 C14 1.550(8)
C14 H14A 0.9800
C14 H14B 0.9800
C14 H14C 0.9800
C15 H15A 0.9800
C15 H15B 0.9800
C15 H15C 0.9800
C16 C21 1.390(8)
C16 C17 1.409(8)
C17 C18 1.391(8)
C18 C19 1.385(8)
C18 H18 0.9500
C19 C20 1.361(8)
C19 H19 0.9500
C20 C21 1.389(8)
C20 H20 0.9500
C22 C23 1.513(8)
C22 C24 1.523(8)
C22 H22 1.0000
C23 H23A 0.9800
C23 H23B 0.9800
C23 H23C 0.9800
C24 H24A 0.9800
C24 H24B 0.9800
C24 H24C 0.9800
C25 C26 1.519(8)
C25 C27 1.533(8)
C25 H25 1.0000
C26 H26A 0.9800
C26 H26B 0.9800
C26 H26C 0.9800
C27 H27A 0.9800
C27 H27B 0.9800
C27 H27C 0.9800
C29 C30 1.519(8)
C29 C31 1.539(8)
C29 H29 1.0000
C30 H30A 0.9800
C30 H30B 0.9800
C30 H30C 0.9800
C31 H31A 0.9800
C31 H31B 0.9800
C31 H31C 0.9800
C32 C34 1.513(8)
C32 C33 1.536(8)
C32 H32 1.0000
C33 H33A 0.9800
C33 H33B 0.9800
C33 H33C 0.9800
C34 H34A 0.9800
C34 H34B 0.9800
C34 H34C 0.9800
C35 C36 1.399(8)
C35 C40 1.399(8)
C36 C37 1.363(8)
C36 H36 0.9500
C37 C38 1.381(8)
C37 H37 0.9500
C38 C39 1.400(8)
C38 H38 0.9500
C39 C40 1.377(8)
C39 C41 1.520(8)
C41 C45 1.512(8)
C41 C42 1.526(8)
C41 C43 1.557(8)
C42 H42A 0.9800
C42 H42B 0.9800
C42 H42C 0.9800
C43 H43A 0.9800
C43 H43B 0.9800
C43 H43C 0.9800
C44 C45 1.386(8)
C44 C49 1.393(8)
C45 C46 1.389(8)
C46 C47 1.367(8)
C46 H46 0.9500
C47 C48 1.379(8)
C47 H47 0.9500
C48 C49 1.396(8)
C48 H48 0.9500
C50 C52 1.516(7)
C50 C51 1.525(8)
C50 H50 1.0000
C51 H51A 0.9800
C51 H51B 0.9800
C51 H51C 0.9800
C52 H52A 0.9800
C52 H52B 0.9800
C52 H52C 0.9800
C53 C54 1.529(8)
C53 C55 1.537(8)
C53 H53 1.0000
C54 H54A 0.9800
C54 H54B 0.9800
C54 H54C 0.9800
C55 H55A 0.9800
C55 H55B 0.9800
C55 H55C 0.9800
C57 Cl3 1.741(8)
C57 Cl4 1.748(8)
C57 H57A 0.9900
C57 H57B 0.9900
C58 Cl5 1.749(7)
C58 Cl6 1.772(7)
C58 H58A 0.9900
C58 H58B 0.9900
